data_7008822
loop_
_publ_author_name
'Barnett, Sarah A.'
'Blake, Alexander J.'
'Champness, Neil R.'
'Wilson, Claire'

_publ_section_title
;
 Structural diversity in two-dimensional coordination polymers
 constructed from simple building-blocks; a rare example of
 coordination polymer polymorphs structurally characterised from
 multiple crystals.
;
_journal_issue 24
_journal_name_full 'Dalton transactions (Cambridge, England : 2003)'
_journal_page_first 3852
_journal_page_last 3861
_journal_paper_doi 10.1039/b509294a
_journal_year 2005
_chemical_formula_moiety 'C8 H8 Cd N6 O6'
_chemical_formula_sum 'C8 H8 Cd N6 O6'
_chemical_formula_weight 396.60
_chemical_name_common 'Cadmium (ii) bis-nitrate-bis-pyrimidine'
_chemical_name_systematic
;
Cadmium (II) bis-nitrate-bis-pyrimidine
;
_space_group_IT_number 29
_symmetry_cell_setting orthorhombic
_symmetry_space_group_name_Hall 'P 2c -2ac'
_symmetry_space_group_name_H-M 'P c a 21'
_atom_sites_solution_hydrogens geom
_atom_sites_solution_primary direct
_atom_sites_solution_secondary 'difference Fourier synthesis'
_audit_creation_method SHELXL-97
_cell_angle_alpha 90.00
_cell_angle_beta 90.00
_cell_angle_gamma 90.00
_cell_formula_units_Z 4
_cell_length_a 6.9943(8)
_cell_length_b 15.806(2)
_cell_length_c 10.7350(10)
_cell_measurement_reflns_used 4267
_cell_measurement_temperature 150(2)
_cell_measurement_theta_max 28.75
_cell_measurement_theta_min 2.07
_cell_volume 1186.8(2)
_computing_cell_refinement 'SAINT version 6.01 (Bruker, 1999a)'
_computing_data_collection 'SMART version 5.054 (Bruker, 1998)'
_computing_data_reduction SAINT
_computing_molecular_graphics 'SHELXTL/PC version 5.03 (Sheldrick, 1994)'
_computing_publication_material 'SHELXL-97;PLATON (Spek, 2000)'
_computing_structure_refinement 'SHELXL-97 (Sheldrick, 1997)'
_computing_structure_solution 'SHELXS-97 (Sheldrick, 1990)'
_diffrn_ambient_temperature 150(2)
_diffrn_measured_fraction_theta_full 0.997
_diffrn_measured_fraction_theta_max 0.918
_diffrn_measurement_device_type 'Bruker SMART1000 CCD area detector'
_diffrn_measurement_method omega
_diffrn_radiation_monochromator graphite
_diffrn_radiation_source 'fine-focus sealed tube'
_diffrn_radiation_type MoK\a
_diffrn_radiation_wavelength 0.71073
_diffrn_reflns_av_R_equivalents 0.028
_diffrn_reflns_av_sigmaI/netI 0.016
_diffrn_reflns_limit_h_max 6
_diffrn_reflns_limit_h_min -9
_diffrn_reflns_limit_k_max 14
_diffrn_reflns_limit_k_min -21
_diffrn_reflns_limit_l_max 13
_diffrn_reflns_limit_l_min -13
_diffrn_reflns_number 7495
_diffrn_reflns_theta_full 26.00
_diffrn_reflns_theta_max 28.76
_diffrn_reflns_theta_min 2.58
_diffrn_standards_decay_% 0
_exptl_absorpt_coefficient_mu 1.884
_exptl_absorpt_correction_T_max 0.746
_exptl_absorpt_correction_T_min 0.607
_exptl_absorpt_correction_type multi-scan
_exptl_absorpt_process_details 'SADABS (Bruker, 1999b)'
_exptl_crystal_colour colourless
_exptl_crystal_density_diffrn 2.220
_exptl_crystal_density_meas ?
_exptl_crystal_density_method .
_exptl_crystal_description dodecahedron
_exptl_crystal_F_000 776
_exptl_crystal_size_max 0.24
_exptl_crystal_size_mid 0.20
_exptl_crystal_size_min 0.20
_refine_diff_density_max 0.44
_refine_diff_density_min -0.39
_refine_diff_density_rms 0.06
_refine_ls_abs_structure_details 'Flack H D (1983), Acta Cryst. A39, 876--881'
_refine_ls_abs_structure_Flack 0.58(3)
_refine_ls_extinction_method none
_refine_ls_goodness_of_fit_ref 1.040
_refine_ls_hydrogen_treatment 'riding model'
_refine_ls_matrix_type full
_refine_ls_number_parameters 191
_refine_ls_number_reflns 2691
_refine_ls_number_restraints 1
_refine_ls_restrained_S_all 1.040
_refine_ls_R_factor_all 0.0216
_refine_ls_R_factor_gt 0.0192
_refine_ls_shift/su_max 0.002
_refine_ls_shift/su_mean 0.000
_refine_ls_structure_factor_coef Fsqd
_refine_ls_weighting_details 'w=1/[\s^2^(Fo^2^)+(0.0290P)^2^] where P=(Fo^2^+2Fc^2^)/3'
_refine_ls_weighting_scheme calc
_refine_ls_wR_factor_gt 0.0477
_refine_ls_wR_factor_ref 0.0487
_reflns_number_gt 2460
_reflns_number_total 2691
_reflns_threshold_expression >2sigma(I)
_cod_data_source_file b509294a.txt
_cod_data_source_block Compound_4
_cod_depositor_comments
;
The following automatic conversions were performed:
'_geom_angle_publ_flag' value 'Y' changed to 'y' according to
'/home/saulius/struct/CIF-dictionaries/cif_core.dic' dictionary named
'cif_core.dic' version 2.4.1 from 2010-06-29 (2 times).

Automatic conversion script
Id: cif_fix_enum 1527 2010-12-29 10:47:43Z saulius 

The following automatic conversions were performed:

'_refine_ls_weighting_scheme' value 'calc
w=1/[\s^2^(Fo^2^)+(0.0290P)^2^] where P=(Fo^2^+2Fc^2^)/3' was changed
to 'calc'. New tag '_refine_ls_weighting_details' was created. The
value of the new tag was set to 'w=1/[\s^2^(Fo^2^)+(0.0290P)^2^]
where P=(Fo^2^+2Fc^2^)/3'.

Automatic conversion script
Id: cif_fix_values 3143 2015-03-26 13:38:13Z robertas 

The following automatic conversions were performed:

'_atom_sites_solution_primary' value 'direct methods' was changed to
'direct'.

'_atom_sites_solution_hydrogens' value 'placed geometrically' was
changed to 'geom'.

Automatic conversion script
Id: cif_fix_values 6452 2018-10-05 10:23:21Z andrius 
;
_cod_original_cell_volume 1186.9(4)
_cod_original_sg_symbol_H-M Pca2(1)
_cod_database_code 7008822

loop_
_symmetry_equiv_pos_as_xyz
'x, y, z'
'-x, -y, z+1/2'
'x+1/2, -y, z'
'-x+1/2, y, z+1/2'

loop_
_atom_site_label
_atom_site_type_symbol
_atom_site_fract_x
_atom_site_fract_y
_atom_site_fract_z
_atom_site_U_iso_or_equiv
_atom_site_adp_type
_atom_site_occupancy
_atom_site_symmetry_multiplicity
_atom_site_calc_flag
_atom_site_refinement_flags
_atom_site_disorder_assembly
_atom_site_disorder_group
Cd1 Cd 0.513929(18) 0.750593(8) 0.33458(12) 0.01444(6) Uani 1 1 d . . .
N10 N 0.1322(3) 0.64457(12) 0.35706(18) 0.0202(5) Uani 1 1 d . . .
O11 O 0.3005(2) 0.63714(9) 0.31025(17) 0.0245(4) Uani 1 1 d . . .
O12 O 0.0608(3) 0.58303(13) 0.4105(2) 0.0418(5) Uani 1 1 d . . .
O13 O 0.0474(2) 0.71175(11) 0.3475(2) 0.0358(5) Uani 1 1 d . . .
N20 N 0.8457(3) 0.88055(11) 0.3143(2) 0.0188(4) Uani 1 1 d . . .
O21 O 0.7231(2) 0.85479(11) 0.39507(16) 0.0242(4) Uani 1 1 d . . .
O22 O 0.8251(3) 0.85874(11) 0.20470(16) 0.0304(4) Uani 1 1 d . . .
O23 O 0.9771(2) 0.92754(11) 0.3464(2) 0.0289(4) Uani 1 1 d . . .
N1 N 0.6311(3) 0.66662(13) 0.5019(2) 0.0153(4) Uani 1 1 d . . .
C2 C 0.5747(3) 0.58761(15) 0.52905(19) 0.0186(5) Uani 1 1 d . . .
H2A H 0.4848 0.5602 0.4764 0.022 Uiso 1 1 calc R . .
C3 C 0.6442(3) 0.54566(16) 0.6315(2) 0.0214(5) Uani 1 1 d . . .
H3A H 0.6101 0.4886 0.6478 0.026 Uiso 1 1 calc R . .
C4 C 0.7645(3) 0.58902(14) 0.7092(2) 0.0191(5) Uani 1 1 d . . .
H4A H 0.8090 0.5620 0.7828 0.023 Uiso 1 1 calc R . .
N5 N 0.8216(3) 0.66832(13) 0.68504(19) 0.0164(4) Uani 1 1 d . . .
C6 C 0.7530(4) 0.70316(12) 0.5808(3) 0.0161(4) Uani 1 1 d . . .
H6A H 0.7947 0.7588 0.5612 0.019 Uiso 1 1 calc R . .
N7 N 0.3632(3) 0.82528(13) 0.17385(19) 0.0159(5) Uani 1 1 d . . .
C8 C 0.3726(4) 0.90961(16) 0.1650(2) 0.0175(5) Uani 1 1 d . . .
H8A H 0.4535 0.9398 0.2205 0.021 Uiso 1 1 calc R . .
C9 C 0.2692(4) 0.95354(13) 0.0785(3) 0.0179(5) Uani 1 1 d . . .
H9A H 0.2710 1.0136 0.0756 0.021 Uiso 1 1 calc R . .
C10 C 0.1628(3) 0.90700(16) -0.0039(2) 0.0177(5) Uani 1 1 d . . .
H10A H 0.0902 0.9361 -0.0652 0.021 Uiso 1 1 calc R . .
N11 N 0.1567(3) 0.82199(13) -0.0018(2) 0.0174(5) Uani 1 1 d . . .
C12 C 0.2551(5) 0.78501(12) 0.0902(3) 0.0163(4) Uani 1 1 d . . .
H12A H 0.2473 0.7252 0.0966 0.020 Uiso 1 1 calc R . .

loop_
_atom_site_aniso_label
_atom_site_aniso_U_11
_atom_site_aniso_U_22
_atom_site_aniso_U_33
_atom_site_aniso_U_23
_atom_site_aniso_U_13
_atom_site_aniso_U_12
Cd1 0.01779(8) 0.01463(9) 0.01089(9) -0.00014(7) -0.0012(2) 0.00151(5)
N10 0.0209(10) 0.0215(10) 0.0182(12) 0.0012(9) -0.0037(8) -0.0046(8)
O11 0.0188(8) 0.0248(8) 0.0298(11) -0.0021(8) 0.0003(7) -0.0015(6)
O12 0.0415(12) 0.0354(12) 0.0485(13) 0.0203(11) 0.0079(10) -0.0065(10)
O13 0.0297(8) 0.0229(9) 0.0547(13) -0.0013(12) 0.0065(11) 0.0056(8)
N20 0.0201(9) 0.0138(9) 0.0224(12) 0.0004(8) 0.0011(8) 0.0020(7)
O21 0.0247(9) 0.0235(9) 0.0246(9) 0.0009(7) 0.0099(8) -0.0037(7)
O22 0.0429(11) 0.0309(11) 0.0174(9) -0.0045(8) -0.0023(8) -0.0043(8)
O23 0.0206(8) 0.0228(9) 0.0433(12) -0.0025(11) -0.0040(10) -0.0084(6)
N1 0.0177(10) 0.0146(10) 0.0136(10) -0.0006(8) 0.0005(8) 0.0023(8)
C2 0.0204(11) 0.0193(12) 0.0160(11) -0.0020(9) -0.0018(9) 0.0012(10)
C3 0.0255(13) 0.0168(12) 0.0221(12) 0.0005(9) 0.0000(9) -0.0011(10)
C4 0.0213(12) 0.0196(12) 0.0165(11) 0.0040(10) -0.0007(9) 0.0020(9)
N5 0.0175(10) 0.0189(11) 0.0128(10) 0.0014(8) 0.0003(8) 0.0019(8)
C6 0.0180(9) 0.0156(9) 0.0147(10) 0.0001(12) 0.0011(8) -0.0007(13)
N7 0.0163(10) 0.0183(12) 0.0130(10) -0.0004(8) -0.0005(8) -0.0019(8)
C8 0.0175(12) 0.0188(14) 0.0161(11) -0.0028(10) 0.0008(9) -0.0022(10)
C9 0.0199(13) 0.0155(9) 0.0183(10) 0.0006(11) 0.0019(9) -0.0003(11)
C10 0.0180(12) 0.0196(13) 0.0153(11) 0.0033(10) 0.0000(9) 0.0024(10)
N11 0.0175(11) 0.0187(12) 0.0160(10) 0.0007(9) -0.0016(8) -0.0008(8)
C12 0.0181(9) 0.0143(9) 0.0164(10) 0.0006(12) 0.0007(8) 0.0015(13)

loop_
_atom_type_symbol
_atom_type_description
_atom_type_scat_dispersion_real
_atom_type_scat_dispersion_imag
_atom_type_scat_source
C C 0.0033 0.0016 'International Tables Vol C Tables 4.2.6.8 and 6.1.1.4'
H H 0.0000 0.0000 'International Tables Vol C Tables 4.2.6.8 and 6.1.1.4'
N N 0.0061 0.0033 'International Tables Vol C Tables 4.2.6.8 and 6.1.1.4'
O O 0.0106 0.0060 'International Tables Vol C Tables 4.2.6.8 and 6.1.1.4'
Cd Cd -0.8075 1.2024 'International Tables Vol C Tables 4.2.6.8 and 6.1.1.4'

loop_
_geom_angle_atom_site_label_1
_geom_angle_atom_site_label_2
_geom_angle_atom_site_label_3
_geom_angle
_geom_angle_site_symmetry_1
_geom_angle_site_symmetry_3
_geom_angle_publ_flag
O11 Cd1 O21 169.80(9) . . y
O11 Cd1 N1 82.92(7) . . y
O11 Cd1 N5 79.26(7) . 4_654 y
O11 Cd1 N7 90.97(7) . . y
O11 Cd1 N11 97.14(7) . 4 y
O21 Cd1 N1 88.12(8) . . y
O21 Cd1 N5 106.04(7) . 4_654 y
O21 Cd1 N7 97.68(7) . . y
O21 Cd1 N11 76.88(7) . 4 y
N1 Cd1 N5 92.19(6) . 4_654 y
N1 Cd1 N7 173.12(7) . . y
N1 Cd1 N11 83.17(9) . 4 y
N5 Cd1 N7 89.77(9) 4_654 . y
N5 Cd1 N11 174.48(8) 4_654 4 y
N7 Cd1 N11 94.49(6) . 4 y
Cd1 O11 N10 117.96(12) . . y
Cd1 O21 N20 117.47(14) . . y
O11 N10 O12 118.68(19) . . ?
O11 N10 O13 119.48(19) . . ?
O12 N10 O13 121.8(2) . . ?
O21 N20 O22 118.47(19) . . ?
O21 N20 O23 120.0(2) . . ?
O22 N20 O23 121.5(2) . . ?
C6 N1 C2 117.0(2) . . ?
C6 N1 Cd1 117.27(15) . . ?
C2 N1 Cd1 125.59(16) . . ?
N1 C2 C3 121.3(2) . . ?
C4 C3 C2 117.7(2) . . ?
N5 C4 C3 122.2(2) . . ?
C6 N5 C4 116.2(2) . . ?
C6 N5 Cd1 121.10(16) . 4_655 ?
C4 N5 Cd1 121.83(16) . 4_655 ?
N1 C6 N5 125.66(19) . . ?
C12 N7 C8 117.1(2) . . ?
C12 N7 Cd1 120.67(16) . . ?
C8 N7 Cd1 122.18(17) . . ?
N7 C8 C9 121.9(2) . . ?
C8 C9 C10 116.96(19) . . ?
N11 C10 C9 122.9(2) . . ?
C12 N11 C10 115.6(2) . . ?
C12 N11 Cd1 126.11(16) . 4_554 ?
C10 N11 Cd1 118.20(17) . 4_554 ?
N7 C12 N11 125.40(18) . . ?

loop_
_geom_bond_atom_site_label_1
_geom_bond_atom_site_label_2
_geom_bond_distance
_geom_bond_site_symmetry_2
_geom_bond_publ_flag
Cd1 O11 2.3477(15) . y
Cd1 O21 2.2969(18) . y
Cd1 N1 2.379(2) . y
Cd1 N5 2.365(2) 4_654 y
Cd1 N7 2.341(2) . y
Cd1 N11 2.405(2) 4 y
N10 O11 1.285(2) . ?
N10 O12 1.235(2) . ?
N10 O13 1.221(2) . ?
N20 O21 1.285(2) . ?
N20 O22 1.235(3) . ?
N20 O23 1.231(2) . ?
N1 C2 1.342(3) . ?
N1 C6 1.334(3) . ?
C2 C3 1.373(3) . ?
C3 C4 1.369(3) . ?
C4 N5 1.341(3) . ?
N5 C6 1.336(3) . ?
N5 Cd1 2.365(2) 4_655 ?
N7 C12 1.336(3) . ?
N7 C8 1.338(3) . ?
C8 C9 1.367(4) . ?
C9 C10 1.370(4) . ?
C10 N11 1.345(3) . ?
N11 C12 1.338(4) . ?
N11 Cd1 2.405(2) 4_554 ?

loop_
_geom_torsion_atom_site_label_1
_geom_torsion_atom_site_label_2
_geom_torsion_atom_site_label_3
_geom_torsion_atom_site_label_4
_geom_torsion
_geom_torsion_site_symmetry_1
_geom_torsion_site_symmetry_2
_geom_torsion_site_symmetry_3
_geom_torsion_site_symmetry_4
_geom_torsion_publ_flag
C6 N1 C2 C3 -1.9(3) . . . . ?
N1 C2 C3 C4 3.8(3) . . . . ?
C2 C3 C4 N5 -3.1(3) . . . . ?
C3 C4 N5 C6 0.5(3) . . . . ?
C2 N1 C6 N5 -0.9(4) . . . . ?
C4 N5 C6 N1 1.6(4) . . . . ?
C12 N7 C8 C9 3.2(4) . . . . ?
N7 C8 C9 C10 -3.5(4) . . . . ?
C8 C9 C10 N11 0.3(4) . . . . ?
C9 C10 N11 C12 2.9(4) . . . . ?
C8 N7 C12 N11 0.5(4) . . . . ?
C10 N11 C12 N7 -3.4(4) . . . . ?
